data_4101837
loop_
_publ_author_name
'Katsuhiko Takeuchi'
'Masao Ikoshi'
'Masaaki Ichinohe'
'Akira Sekiguchi'

_publ_section_title
;
 Addition of Amines and Hydroborane to the Disilyne RSi\\tbSiR (R =
 SiiPr[CH(SiMe3)2]2) Giving Amino- and Boryl-Substituted Disilenes
;
_journal_name_full 'Journal of the American Chemical Society'
_journal_page_first 930
_journal_page_last 931
_journal_paper_doi 10.1021/ja910157h
_journal_volume 132
_journal_year 2010
_chemical_formula_sum 'C46 H101 N Si12'
_chemical_formula_weight 1005.36
_chemical_name_systematic
; 
 trans-1,1,4,4-tetrakis[bis(trimethylsilyl)methyl]-
 1,4-diisopropyl-2-(N,N-diphenylamino)-2-tetrasilene 
;
_space_group_IT_number 9
_symmetry_cell_setting monoclinic
_symmetry_space_group_name_Hall 'C -2yc'
_symmetry_space_group_name_H-M 'C 1 c 1'
_atom_sites_solution_hydrogens geom
_atom_sites_solution_primary direct
_atom_sites_solution_secondary difmap
_audit_creation_method SHELXL-97
_cell_angle_alpha 90.00
_cell_angle_beta 119.906(2)
_cell_angle_gamma 90.00
_cell_formula_units_Z 4
_cell_length_a 20.5790(9)
_cell_length_b 17.7230(6)
_cell_length_c 19.8080(8)
_cell_measurement_reflns_used 32869
_cell_measurement_temperature 150.0(1)
_cell_measurement_theta_max 28.15
_cell_measurement_theta_min 2.28
_cell_volume 6262.4(4)
_computing_cell_refinement 'HKL scalepack'
_computing_data_collection 'MacScience Xpress'
_computing_data_reduction Denzo
_computing_molecular_graphics ORTEP
_computing_publication_material CIFTAB
_computing_structure_refinement 'SHELXL-97 (Sheldrick, 1997)'
_computing_structure_solution SIR92
_diffrn_ambient_temperature 150.0(1)
_diffrn_measured_fraction_theta_full 0.997
_diffrn_measured_fraction_theta_max 0.997
_diffrn_measurement_device 'MacScience DIP2030 Image plate'
_diffrn_radiation_monochromator graphite
_diffrn_radiation_source 'rotating anode'
_diffrn_radiation_type MoK\a
_diffrn_radiation_wavelength 0.71070
_diffrn_reflns_av_R_equivalents 0.0590
_diffrn_reflns_av_sigmaI/netI 0.0519
_diffrn_reflns_limit_h_max 27
_diffrn_reflns_limit_h_min 0
_diffrn_reflns_limit_k_max 23
_diffrn_reflns_limit_k_min 0
_diffrn_reflns_limit_l_max 22
_diffrn_reflns_limit_l_min -26
_diffrn_reflns_number 32869
_diffrn_reflns_theta_full 27.93
_diffrn_reflns_theta_max 27.93
_diffrn_reflns_theta_min 2.28
_exptl_absorpt_coefficient_mu 0.277
_exptl_absorpt_correction_type none
_exptl_crystal_colour Orange
_exptl_crystal_density_diffrn 1.066
_exptl_crystal_density_meas ?
_exptl_crystal_description Plate
_exptl_crystal_F_000 2208
_exptl_crystal_size_max 0.25
_exptl_crystal_size_mid 0.20
_exptl_crystal_size_min 0.05
_refine_diff_density_max 0.473
_refine_diff_density_min -0.414
_refine_diff_density_rms 0.067
_refine_ls_abs_structure_details 'Flack H D (1983), Acta Cryst. A39, 876-881'
_refine_ls_abs_structure_Flack 0.14(12)
_refine_ls_extinction_coef 0.0053(4)
_refine_ls_extinction_expression Fc^*^=kFc[1+0.001xFc^2^\l^3^/sin(2\q)]^-1/4^
_refine_ls_extinction_method SHELXL
_refine_ls_goodness_of_fit_ref 1.056
_refine_ls_hydrogen_treatment constr
_refine_ls_matrix_type full
_refine_ls_number_parameters 533
_refine_ls_number_reflns 7500
_refine_ls_number_restraints 2
_refine_ls_restrained_S_all 1.056
_refine_ls_R_factor_all 0.0543
_refine_ls_R_factor_gt 0.0447
_refine_ls_shift/su_max 0.001
_refine_ls_shift/su_mean 0.000
_refine_ls_structure_factor_coef Fsqd
_refine_ls_weighting_details 'calc w=1/[\s^2^(Fo^2^)+(0.0777P)^2^+0.0000P] where P=(Fo^2^+2Fc^2^)/3'
_refine_ls_weighting_scheme calc
_refine_ls_wR_factor_gt 0.1188
_refine_ls_wR_factor_ref 0.1239
_reflns_number_gt 6391
_reflns_number_total 7500
_reflns_threshold_expression >2sigma(I)
_cod_data_source_file ja910157h_si_002.cif
_cod_data_source_block shelxl
_cod_depositor_comments
;
The following automatic conversions were performed:

'_exptl_crystal_density_meas' value 'not measured' was changed to '?'
- the value is perceived as not measured.

Automatic conversion script
Id: cif_fix_values 3008 2015-01-20 13:52:24Z robertas 
;
_cod_original_sg_symbol_H-M 'C c '
_cod_database_code 4101837

loop_
_symmetry_equiv_pos_as_xyz
'x, y, z'
'x, -y, z+1/2'
'x+1/2, y+1/2, z'
'x+1/2, -y+1/2, z+1/2'

loop_
_atom_site_label
_atom_site_type_symbol
_atom_site_fract_x
_atom_site_fract_y
_atom_site_fract_z
_atom_site_U_iso_or_equiv
_atom_site_adp_type
_atom_site_occupancy
_atom_site_symmetry_multiplicity
_atom_site_calc_flag
_atom_site_refinement_flags
_atom_site_disorder_assembly
_atom_site_disorder_group
Si1 Si 0.99904(6) -0.18586(6) 0.82989(6) 0.0254(2) Uani 1 1 d . . .
Si2 Si 1.03149(6) -0.07082(6) 0.82117(6) 0.0296(2) Uani 1 1 d . . .
Si3 Si 1.04687(6) -0.29526(5) 0.79433(6) 0.0248(2) Uani 1 1 d . . .
Si4 Si 0.94631(7) -0.24103(7) 0.60858(7) 0.0364(3) Uani 1 1 d . . .
Si5 Si 1.04393(8) -0.38637(8) 0.64843(7) 0.0449(3) Uani 1 1 d . . .
Si6 Si 1.11397(7) -0.44530(6) 0.91909(7) 0.0357(3) Uani 1 1 d . . .
Si7 Si 0.94089(7) -0.42265(6) 0.80612(7) 0.0329(2) Uani 1 1 d . . .
Si8 Si 1.02710(6) 0.05587(6) 0.85734(6) 0.0269(2) Uani 1 1 d . . .
Si9 Si 1.20243(8) 0.07241(8) 1.00003(9) 0.0472(3) Uani 1 1 d . . .
Si10 Si 1.16723(8) 0.08593(8) 0.82694(10) 0.0488(3) Uani 1 1 d . . .
Si11 Si 0.87753(8) 0.08625(8) 0.68259(8) 0.0510(4) Uani 1 1 d . . .
Si12 Si 0.95405(8) 0.22213(6) 0.79990(7) 0.0379(3) Uani 1 1 d . . .
N1 N 0.95726(17) -0.20012(18) 0.88858(18) 0.0265(6) Uani 1 1 d . . .
C1 C 0.8848(2) -0.1699(2) 0.8663(2) 0.0277(7) Uani 1 1 d . . .
C2 C 0.8666(3) -0.1452(2) 0.9221(3) 0.0377(9) Uani 1 1 d . . .
H2 H 0.9018 -0.1489 0.9748 0.045 Uiso 1 1 calc R . .
C3 C 0.7961(3) -0.1152(3) 0.8988(3) 0.0420(10) Uani 1 1 d . . .
H3 H 0.7846 -0.0995 0.9364 0.050 Uiso 1 1 calc R . .
C4 C 0.7426(3) -0.1082(3) 0.8209(3) 0.0446(11) Uani 1 1 d . . .
H4 H 0.6953 -0.0889 0.8060 0.054 Uiso 1 1 calc R . .
C5 C 0.7612(3) -0.1307(3) 0.7656(3) 0.0410(10) Uani 1 1 d . . .
H5 H 0.7267 -0.1243 0.7130 0.049 Uiso 1 1 calc R . .
C6 C 0.8304(2) -0.1626(2) 0.7878(3) 0.0337(8) Uani 1 1 d . . .
H6 H 0.8409 -0.1795 0.7498 0.040 Uiso 1 1 calc R . .
C7 C 0.9975(2) -0.2331(2) 0.9643(2) 0.0288(8) Uani 1 1 d . . .
C8 C 1.0725(2) -0.2136(2) 1.0152(2) 0.0346(9) Uani 1 1 d . . .
H8 H 1.0969 -0.1805 0.9988 0.042 Uiso 1 1 calc R . .
C9 C 1.1105(3) -0.2434(3) 1.0900(3) 0.0459(11) Uani 1 1 d . . .
H9 H 1.1604 -0.2307 1.1232 0.055 Uiso 1 1 calc R . .
C10 C 1.0742(3) -0.2919(3) 1.1153(3) 0.0493(12) Uani 1 1 d . . .
H10 H 1.0994 -0.3105 1.1659 0.059 Uiso 1 1 calc R . .
C11 C 1.0011(3) -0.3127(3) 1.0657(3) 0.0443(11) Uani 1 1 d . . .
H11 H 0.9771 -0.3457 1.0826 0.053 Uiso 1 1 calc R . .
C12 C 0.9633(3) -0.2842(2) 0.9903(3) 0.0359(9) Uani 1 1 d . . .
H12 H 0.9143 -0.2995 0.9566 0.043 Uiso 1 1 calc R . .
C13 C 0.9971(2) -0.3170(2) 0.6846(2) 0.0325(8) Uani 1 1 d . . .
H13 H 0.9547 -0.3473 0.6786 0.039 Uiso 1 1 calc R . .
C14 C 0.8661(3) -0.2001(3) 0.6152(3) 0.0456(11) Uani 1 1 d . . .
H14A H 0.8339 -0.2400 0.6136 0.068 Uiso 1 1 calc R . .
H14B H 0.8384 -0.1665 0.5722 0.068 Uiso 1 1 calc R . .
H14C H 0.8848 -0.1728 0.6632 0.068 Uiso 1 1 calc R . .
C15 C 1.0076(3) -0.1619(3) 0.6117(3) 0.0484(12) Uani 1 1 d . . .
H15A H 1.0493 -0.1819 0.6084 0.073 Uiso 1 1 calc R . .
H15B H 1.0257 -0.1347 0.6597 0.073 Uiso 1 1 calc R . .
H15C H 0.9793 -0.1285 0.5687 0.073 Uiso 1 1 calc R . .
C16 C 0.9012(3) -0.2806(3) 0.5066(3) 0.0498(12) Uani 1 1 d . . .
H16A H 0.9390 -0.3027 0.4979 0.075 Uiso 1 1 calc R . .
H16B H 0.8764 -0.2407 0.4697 0.075 Uiso 1 1 calc R . .
H16C H 0.8652 -0.3184 0.5004 0.075 Uiso 1 1 calc R . .
C17 C 1.0972(3) -0.3409(3) 0.6056(3) 0.0553(13) Uani 1 1 d . . .
H17A H 1.0650 -0.3064 0.5653 0.083 Uiso 1 1 calc R . .
H17B H 1.1146 -0.3790 0.5839 0.083 Uiso 1 1 calc R . .
H17C H 1.1393 -0.3139 0.6455 0.083 Uiso 1 1 calc R . .
C18 C 0.9702(5) -0.4508(4) 0.5731(4) 0.0728(19) Uani 1 1 d . . .
H18A H 0.9323 -0.4210 0.5317 0.109 Uiso 1 1 calc R . .
H18B H 0.9479 -0.4803 0.5968 0.109 Uiso 1 1 calc R . .
H18C H 0.9931 -0.4837 0.5524 0.109 Uiso 1 1 calc R . .
C19 C 1.1137(4) -0.4502(4) 0.7251(4) 0.0673(18) Uani 1 1 d . . .
H19A H 1.0906 -0.4761 0.7503 0.101 Uiso 1 1 calc R . .
H19B H 1.1554 -0.4211 0.7629 0.101 Uiso 1 1 calc R . .
H19C H 1.1311 -0.4865 0.7017 0.101 Uiso 1 1 calc R . .
C20 C 1.0363(2) -0.3757(2) 0.8532(2) 0.0285(8) Uani 1 1 d . . .
H20 H 1.0332 -0.3459 0.8932 0.034 Uiso 1 1 calc R . .
C21 C 1.2116(3) -0.4355(3) 0.9357(3) 0.0485(12) Uani 1 1 d . . .
H21A H 1.2107 -0.4403 0.8869 0.073 Uiso 1 1 calc R . .
H21B H 1.2428 -0.4744 0.9706 0.073 Uiso 1 1 calc R . .
H21C H 1.2313 -0.3870 0.9580 0.073 Uiso 1 1 calc R . .
C22 C 1.0921(3) -0.5472(3) 0.8894(3) 0.0504(12) Uani 1 1 d . . .
H22A H 1.0864 -0.5540 0.8386 0.076 Uiso 1 1 calc R . .
H22B H 1.0464 -0.5611 0.8881 0.076 Uiso 1 1 calc R . .
H22C H 1.1323 -0.5784 0.9263 0.076 Uiso 1 1 calc R . .
C23 C 1.1240(4) -0.4355(3) 1.0176(3) 0.0641(16) Uani 1 1 d . . .
H23A H 1.0757 -0.4402 1.0135 0.096 Uiso 1 1 calc R . .
H23B H 1.1448 -0.3869 1.0388 0.096 Uiso 1 1 calc R . .
H23C H 1.1566 -0.4742 1.0513 0.096 Uiso 1 1 calc R . .
C24 C 0.9253(3) -0.4935(3) 0.7293(3) 0.0471(11) Uani 1 1 d . . .
H24A H 0.9644 -0.5307 0.7509 0.071 Uiso 1 1 calc R . .
H24B H 0.9258 -0.4685 0.6866 0.071 Uiso 1 1 calc R . .
H24C H 0.8776 -0.5177 0.7112 0.071 Uiso 1 1 calc R . .
C25 C 0.9263(3) -0.4720(3) 0.8813(4) 0.0544(13) Uani 1 1 d . . .
H25A H 0.9651 -0.5089 0.9078 0.082 Uiso 1 1 calc R . .
H25B H 0.8784 -0.4966 0.8564 0.082 Uiso 1 1 calc R . .
H25C H 0.9280 -0.4358 0.9182 0.082 Uiso 1 1 calc R . .
C26 C 0.8624(3) -0.3528(3) 0.7590(3) 0.0412(10) Uani 1 1 d . . .
H26A H 0.8680 -0.3151 0.7964 0.062 Uiso 1 1 calc R . .
H26B H 0.8154 -0.3783 0.7405 0.062 Uiso 1 1 calc R . .
H26C H 0.8636 -0.3291 0.7160 0.062 Uiso 1 1 calc R . .
C27 C 1.1502(2) -0.2715(2) 0.8350(3) 0.0380(9) Uani 1 1 d . . .
H27 H 1.1748 -0.3192 0.8360 0.046 Uiso 1 1 calc R . .
C28 C 1.1677(3) -0.2173(3) 0.7872(4) 0.0496(12) Uani 1 1 d . . .
H28A H 1.1443 -0.2347 0.7343 0.074 Uiso 1 1 calc R . .
H28B H 1.2210 -0.2147 0.8083 0.074 Uiso 1 1 calc R . .
H28C H 1.1489 -0.1681 0.7886 0.074 Uiso 1 1 calc R . .
C29 C 1.1871(3) -0.2448(3) 0.9200(3) 0.0470(11) Uani 1 1 d . . .
H29A H 1.1756 -0.2797 0.9497 0.071 Uiso 1 1 calc R . .
H29B H 1.1684 -0.1957 0.9219 0.071 Uiso 1 1 calc R . .
H29C H 1.2405 -0.2423 0.9416 0.071 Uiso 1 1 calc R . .
C30 C 1.1276(2) 0.0917(2) 0.8956(3) 0.0330(8) Uani 1 1 d . . .
H30 H 1.1208 0.1463 0.8971 0.040 Uiso 1 1 calc R . .
C31 C 1.2224(3) -0.0311(3) 1.0213(4) 0.0606(15) Uani 1 1 d . . .
H31A H 1.2340 -0.0530 0.9843 0.091 Uiso 1 1 calc R . .
H31B H 1.1791 -0.0556 1.0176 0.091 Uiso 1 1 calc R . .
H31C H 1.2642 -0.0375 1.0729 0.091 Uiso 1 1 calc R . .
C32 C 1.1799(4) 0.1177(4) 1.0716(3) 0.0644(16) Uani 1 1 d . . .
H32A H 1.1697 0.1703 1.0596 0.097 Uiso 1 1 calc R . .
H32B H 1.2217 0.1121 1.1233 0.097 Uiso 1 1 calc R . .
H32C H 1.1366 0.0938 1.0685 0.097 Uiso 1 1 calc R . .
C33 C 1.2956(3) 0.1170(4) 1.0261(4) 0.0709(18) Uani 1 1 d . . .
H33A H 1.3127 0.0977 0.9923 0.106 Uiso 1 1 calc R . .
H33B H 1.3317 0.1053 1.0791 0.106 Uiso 1 1 calc R . .
H33C H 1.2897 0.1708 1.0199 0.106 Uiso 1 1 calc R . .
C34 C 1.2289(3) 0.0006(4) 0.8489(5) 0.073(2) Uani 1 1 d . . .
H34A H 1.2655 -0.0003 0.9034 0.109 Uiso 1 1 calc R . .
H34B H 1.2540 0.0027 0.8191 0.109 Uiso 1 1 calc R . .
H34C H 1.1988 -0.0442 0.8356 0.109 Uiso 1 1 calc R . .
C35 C 1.2197(4) 0.1751(4) 0.8357(5) 0.079(2) Uani 1 1 d . . .
H35A H 1.2567 0.1834 0.8893 0.118 Uiso 1 1 calc R . .
H35B H 1.1854 0.2168 0.8170 0.118 Uiso 1 1 calc R . .
H35C H 1.2441 0.1708 0.8053 0.118 Uiso 1 1 calc R . .
C36 C 1.0998(4) 0.0800(3) 0.7207(4) 0.0599(15) Uani 1 1 d . . .
H36A H 1.0699 0.0353 0.7099 0.090 Uiso 1 1 calc R . .
H36B H 1.1268 0.0781 0.6929 0.090 Uiso 1 1 calc R . .
H36C H 1.0678 0.1235 0.7045 0.090 Uiso 1 1 calc R . .
C37 C 0.9643(2) 0.1214(2) 0.7733(2) 0.0307(8) Uani 1 1 d . . .
H37 H 0.9972 0.1303 0.7515 0.037 Uiso 1 1 calc R . .
C38 C 0.8320(4) 0.1613(3) 0.6080(3) 0.0648(17) Uani 1 1 d . . .
H38A H 0.8682 0.1833 0.5968 0.097 Uiso 1 1 calc R . .
H38B H 0.8125 0.1995 0.6274 0.097 Uiso 1 1 calc R . .
H38C H 0.7918 0.1398 0.5613 0.097 Uiso 1 1 calc R . .
C39 C 0.8037(5) 0.0480(8) 0.7007(5) 0.146(6) Uani 1 1 d . . .
H39A H 0.8245 0.0086 0.7390 0.219 Uiso 1 1 calc R . .
H39B H 0.7635 0.0280 0.6531 0.219 Uiso 1 1 calc R . .
H39C H 0.7849 0.0876 0.7194 0.219 Uiso 1 1 calc R . .
C40 C 0.9017(6) 0.0150(4) 0.6290(5) 0.123(4) Uani 1 1 d . . .
H40A H 0.9260 -0.0274 0.6623 0.185 Uiso 1 1 calc R . .
H40B H 0.9348 0.0374 0.6135 0.185 Uiso 1 1 calc R . .
H40C H 0.8567 -0.0015 0.5835 0.185 Uiso 1 1 calc R . .
C41 C 1.0200(3) 0.2504(3) 0.9039(3) 0.0488(12) Uani 1 1 d . . .
H41A H 1.0114 0.2189 0.9382 0.073 Uiso 1 1 calc R . .
H41B H 1.0113 0.3021 0.9113 0.073 Uiso 1 1 calc R . .
H41C H 1.0708 0.2444 0.9152 0.073 Uiso 1 1 calc R . .
C42 C 0.9758(5) 0.2861(3) 0.7387(4) 0.0684(18) Uani 1 1 d . . .
H42A H 0.9436 0.2742 0.6847 0.103 Uiso 1 1 calc R . .
H42B H 1.0271 0.2794 0.7520 0.103 Uiso 1 1 calc R . .
H42C H 0.9679 0.3375 0.7480 0.103 Uiso 1 1 calc R . .
C43 C 0.8594(4) 0.2453(4) 0.7854(4) 0.0638(16) Uani 1 1 d . . .
H43A H 0.8217 0.2327 0.7332 0.096 Uiso 1 1 calc R . .
H43B H 0.8568 0.2982 0.7941 0.096 Uiso 1 1 calc R . .
H43C H 0.8509 0.2168 0.8215 0.096 Uiso 1 1 calc R . .
C44 C 0.9973(3) 0.0533(2) 0.9343(2) 0.0334(8) Uani 1 1 d . . .
H44 H 1.0176 0.0986 0.9664 0.040 Uiso 1 1 calc R . .
C45 C 1.0283(3) -0.0149(2) 0.9888(3) 0.0386(9) Uani 1 1 d . . .
H45A H 1.0818 -0.0166 1.0117 0.058 Uiso 1 1 calc R . .
H45B H 1.0069 -0.0603 0.9597 0.058 Uiso 1 1 calc R . .
H45C H 1.0156 -0.0106 1.0292 0.058 Uiso 1 1 calc R . .
C46 C 0.9117(3) 0.0553(3) 0.8989(3) 0.0477(11) Uani 1 1 d . . .
H46A H 0.8916 0.0977 0.8644 0.071 Uiso 1 1 calc R . .
H46B H 0.8999 0.0599 0.9399 0.071 Uiso 1 1 calc R . .
H46C H 0.8903 0.0096 0.8704 0.071 Uiso 1 1 calc R . .

loop_
_atom_site_aniso_label
_atom_site_aniso_U_11
_atom_site_aniso_U_22
_atom_site_aniso_U_33
_atom_site_aniso_U_23
_atom_site_aniso_U_13
_atom_site_aniso_U_12
Si1 0.0287(5) 0.0219(4) 0.0276(5) -0.0007(4) 0.0156(4) 0.0006(4)
Si2 0.0349(6) 0.0243(5) 0.0337(6) -0.0008(4) 0.0204(5) -0.0011(4)
Si3 0.0257(5) 0.0233(4) 0.0267(5) 0.0005(4) 0.0141(4) 0.0022(4)
Si4 0.0440(7) 0.0423(6) 0.0247(5) 0.0049(5) 0.0186(5) 0.0108(5)
Si5 0.0669(9) 0.0405(6) 0.0362(7) 0.0042(5) 0.0324(7) 0.0179(6)
Si6 0.0432(7) 0.0289(5) 0.0290(6) 0.0040(4) 0.0135(5) 0.0092(5)
Si7 0.0348(6) 0.0280(5) 0.0385(6) -0.0008(4) 0.0202(5) -0.0031(4)
Si8 0.0298(5) 0.0232(5) 0.0275(5) -0.0017(4) 0.0141(4) -0.0020(4)
Si9 0.0328(7) 0.0410(7) 0.0469(8) -0.0084(6) 0.0042(6) -0.0063(5)
Si10 0.0475(8) 0.0422(7) 0.0716(10) -0.0107(6) 0.0410(8) -0.0125(6)
Si11 0.0482(8) 0.0370(6) 0.0380(7) 0.0037(5) -0.0009(6) 0.0018(6)
Si12 0.0556(8) 0.0261(5) 0.0384(6) 0.0017(4) 0.0281(6) 0.0055(5)
N1 0.0257(16) 0.0288(15) 0.0243(15) -0.0005(12) 0.0120(13) 0.0033(12)
C1 0.0267(19) 0.0266(17) 0.0308(19) -0.0006(14) 0.0149(16) 0.0003(14)
C2 0.043(2) 0.036(2) 0.041(2) 0.0020(17) 0.027(2) 0.0069(18)
C3 0.051(3) 0.042(2) 0.047(3) 0.0064(19) 0.036(2) 0.013(2)
C4 0.034(2) 0.045(2) 0.057(3) 0.005(2) 0.024(2) 0.0108(19)
C5 0.032(2) 0.047(2) 0.039(2) 0.0135(19) 0.0144(19) 0.0108(19)
C6 0.036(2) 0.0333(19) 0.040(2) 0.0002(16) 0.0245(19) 0.0034(16)
C7 0.036(2) 0.0272(17) 0.0286(19) 0.0015(14) 0.0206(17) 0.0051(15)
C8 0.030(2) 0.038(2) 0.028(2) -0.0019(16) 0.0089(17) 0.0024(16)
C9 0.039(2) 0.060(3) 0.030(2) 0.000(2) 0.010(2) 0.006(2)
C10 0.062(3) 0.055(3) 0.033(2) 0.013(2) 0.026(2) 0.023(2)
C11 0.059(3) 0.046(2) 0.041(2) 0.013(2) 0.035(2) 0.017(2)
C12 0.041(2) 0.035(2) 0.037(2) 0.0062(17) 0.023(2) 0.0051(17)
C13 0.035(2) 0.035(2) 0.031(2) 0.0045(16) 0.0189(18) 0.0020(16)
C14 0.050(3) 0.058(3) 0.026(2) 0.0037(19) 0.017(2) 0.015(2)
C15 0.066(3) 0.043(2) 0.044(3) 0.010(2) 0.034(3) 0.008(2)
C16 0.055(3) 0.065(3) 0.034(2) 0.003(2) 0.025(2) 0.011(2)
C17 0.062(3) 0.065(3) 0.049(3) 0.011(2) 0.036(3) 0.022(3)
C18 0.113(6) 0.060(3) 0.058(4) -0.021(3) 0.052(4) -0.004(4)
C19 0.102(5) 0.058(3) 0.058(3) 0.014(3) 0.052(4) 0.041(3)
C20 0.032(2) 0.0285(18) 0.0242(18) 0.0033(14) 0.0136(16) 0.0050(15)
C21 0.041(3) 0.040(2) 0.046(3) 0.004(2) 0.008(2) 0.012(2)
C22 0.059(3) 0.035(2) 0.058(3) 0.012(2) 0.030(3) 0.010(2)
C23 0.087(4) 0.060(3) 0.038(3) 0.009(2) 0.026(3) 0.029(3)
C24 0.052(3) 0.034(2) 0.058(3) -0.009(2) 0.029(3) -0.007(2)
C25 0.066(3) 0.043(3) 0.073(4) 0.007(2) 0.049(3) -0.007(2)
C26 0.030(2) 0.045(2) 0.047(3) -0.007(2) 0.019(2) -0.0049(18)
C27 0.032(2) 0.0292(19) 0.056(3) -0.0015(18) 0.024(2) 0.0015(16)
C28 0.041(3) 0.045(3) 0.076(4) 0.007(2) 0.039(3) 0.000(2)
C29 0.028(2) 0.045(2) 0.056(3) -0.007(2) 0.012(2) -0.0014(19)
C30 0.0255(19) 0.0285(18) 0.038(2) -0.0063(16) 0.0107(17) -0.0047(15)
C31 0.054(3) 0.046(3) 0.058(3) 0.004(2) 0.010(3) -0.003(2)
C32 0.069(4) 0.058(3) 0.039(3) -0.013(2) 0.007(3) -0.006(3)
C33 0.042(3) 0.056(3) 0.084(5) -0.016(3) 0.007(3) -0.016(3)
C34 0.049(3) 0.067(4) 0.113(6) -0.032(4) 0.048(4) -0.006(3)
C35 0.078(5) 0.080(5) 0.106(6) -0.018(4) 0.067(5) -0.035(4)
C36 0.084(4) 0.054(3) 0.071(4) -0.004(3) 0.062(4) -0.012(3)
C37 0.034(2) 0.0241(17) 0.035(2) 0.0013(14) 0.0176(18) 0.0039(15)
C38 0.084(4) 0.055(3) 0.031(3) 0.002(2) 0.010(3) 0.019(3)
C39 0.088(6) 0.209(12) 0.063(5) 0.034(6) -0.022(4) -0.101(7)
C40 0.126(7) 0.069(4) 0.069(5) -0.042(4) -0.030(5) 0.043(5)
C41 0.067(3) 0.028(2) 0.052(3) -0.0101(19) 0.030(3) 0.000(2)
C42 0.123(6) 0.035(2) 0.068(4) 0.004(2) 0.063(4) -0.001(3)
C43 0.071(4) 0.067(4) 0.055(3) 0.005(3) 0.032(3) 0.031(3)
C44 0.043(2) 0.0279(18) 0.034(2) -0.0021(15) 0.0224(19) -0.0023(16)
C45 0.054(3) 0.034(2) 0.034(2) -0.0001(16) 0.027(2) -0.0025(19)
C46 0.047(3) 0.050(3) 0.059(3) 0.013(2) 0.036(3) 0.008(2)

loop_
_atom_type_symbol
_atom_type_description
_atom_type_scat_dispersion_real
_atom_type_scat_dispersion_imag
_atom_type_scat_source
C C 0.0033 0.0016 'International Tables Vol C Tables 4.2.6.8 and 6.1.1.4'
H H 0.0000 0.0000 'International Tables Vol C Tables 4.2.6.8 and 6.1.1.4'
N N 0.0061 0.0033 'International Tables Vol C Tables 4.2.6.8 and 6.1.1.4'
Si Si 0.0817 0.0704 'International Tables Vol C Tables 4.2.6.8 and 6.1.1.4'

loop_
_geom_angle_atom_site_label_1
_geom_angle_atom_site_label_2
_geom_angle_atom_site_label_3
_geom_angle
_geom_angle_site_symmetry_1
_geom_angle_site_symmetry_3
_geom_angle_publ_flag
N1 Si1 Si2 116.92(12) . . ?
N1 Si1 Si3 118.31(12) . . ?
Si2 Si1 Si3 122.60(6) . . ?
Si1 Si2 Si8 143.36(6) . . ?
C27 Si3 C20 110.25(19) . . ?
C27 Si3 C13 112.03(19) . . ?
C20 Si3 C13 112.32(18) . . ?
C27 Si3 Si1 103.22(14) . . ?
C20 Si3 Si1 103.36(12) . . ?
C13 Si3 Si1 114.98(13) . . ?
C14 Si4 C15 108.2(2) . . ?
C14 Si4 C16 103.8(2) . . ?
C15 Si4 C16 106.2(2) . . ?
C14 Si4 C13 112.1(2) . . ?
C15 Si4 C13 114.3(2) . . ?
C16 Si4 C13 111.6(2) . . ?
C19 Si5 C17 104.1(3) . . ?
C19 Si5 C18 105.4(3) . . ?
C17 Si5 C18 108.8(3) . . ?
C19 Si5 C13 114.4(2) . . ?
C17 Si5 C13 114.4(2) . . ?
C18 Si5 C13 109.2(3) . . ?
C23 Si6 C21 104.9(3) . . ?
C23 Si6 C22 107.5(3) . . ?
C21 Si6 C22 102.2(2) . . ?
C23 Si6 C20 105.7(2) . . ?
C21 Si6 C20 121.0(2) . . ?
C22 Si6 C20 114.5(2) . . ?
C24 Si7 C26 106.4(2) . . ?
C24 Si7 C25 107.5(2) . . ?
C26 Si7 C25 105.3(2) . . ?
C24 Si7 C20 114.2(2) . . ?
C26 Si7 C20 112.28(19) . . ?
C25 Si7 C20 110.5(2) . . ?
C44 Si8 C37 111.40(18) . . ?
C44 Si8 C30 113.88(19) . . ?
C37 Si8 C30 105.64(18) . . ?
C44 Si8 Si2 107.12(13) . . ?
C37 Si8 Si2 115.06(13) . . ?
C30 Si8 Si2 103.67(13) . . ?
C32 Si9 C31 110.9(3) . . ?
C32 Si9 C33 102.4(3) . . ?
C31 Si9 C33 105.6(3) . . ?
C32 Si9 C30 112.0(2) . . ?
C31 Si9 C30 112.9(2) . . ?
C33 Si9 C30 112.5(3) . . ?
C36 Si10 C35 102.9(3) . . ?
C36 Si10 C34 104.7(3) . . ?
C35 Si10 C34 111.4(3) . . ?
C36 Si10 C30 117.9(2) . . ?
C35 Si10 C30 108.7(2) . . ?
C34 Si10 C30 110.9(3) . . ?
C39 Si11 C38 106.2(4) . . ?
C39 Si11 C40 109.8(6) . . ?
C38 Si11 C40 101.7(4) . . ?
C39 Si11 C37 114.3(3) . . ?
C38 Si11 C37 112.4(2) . . ?
C40 Si11 C37 111.6(3) . . ?
C43 Si12 C42 109.7(3) . . ?
C43 Si12 C41 103.7(3) . . ?
C42 Si12 C41 105.9(3) . . ?
C43 Si12 C37 114.5(3) . . ?
C42 Si12 C37 107.1(2) . . ?
C41 Si12 C37 115.7(2) . . ?
C7 N1 C1 116.5(3) . . ?
C7 N1 Si1 122.0(2) . . ?
C1 N1 Si1 121.0(3) . . ?
C6 C1 C2 117.8(4) . . ?
C6 C1 N1 120.7(3) . . ?
C2 C1 N1 121.4(4) . . ?
C3 C2 C1 120.2(4) . . ?
C3 C2 H2 119.9 . . ?
C1 C2 H2 119.9 . . ?
C4 C3 C2 121.5(4) . . ?
C4 C3 H3 119.3 . . ?
C2 C3 H3 119.3 . . ?
C3 C4 C5 118.4(4) . . ?
C3 C4 H4 120.8 . . ?
C5 C4 H4 120.8 . . ?
C6 C5 C4 120.8(4) . . ?
C6 C5 H5 119.6 . . ?
C4 C5 H5 119.6 . . ?
C5 C6 C1 121.2(4) . . ?
C5 C6 H6 119.4 . . ?
C1 C6 H6 119.4 . . ?
C12 C7 C8 118.2(4) . . ?
C12 C7 N1 121.2(4) . . ?
C8 C7 N1 120.5(4) . . ?
C9 C8 C7 120.3(4) . . ?
C9 C8 H8 119.8 . . ?
C7 C8 H8 119.8 . . ?
C10 C9 C8 120.2(5) . . ?
C10 C9 H9 119.9 . . ?
C8 C9 H9 119.9 . . ?
C11 C10 C9 120.2(4) . . ?
C11 C10 H10 119.9 . . ?
C9 C10 H10 119.9 . . ?
C10 C11 C12 119.9(4) . . ?
C10 C11 H11 120.1 . . ?
C12 C11 H11 120.1 . . ?
C11 C12 C7 121.1(4) . . ?
C11 C12 H12 119.5 . . ?
C7 C12 H12 119.5 . . ?
Si4 C13 Si5 109.9(2) . . ?
Si4 C13 Si3 121.8(2) . . ?
Si5 C13 Si3 118.0(2) . . ?
Si4 C13 H13 100.8 . . ?
Si5 C13 H13 100.8 . . ?
Si3 C13 H13 100.8 . . ?
Si4 C14 H14A 109.5 . . ?
Si4 C14 H14B 109.5 . . ?
H14A C14 H14B 109.5 . . ?
Si4 C14 H14C 109.5 . . ?
H14A C14 H14C 109.5 . . ?
H14B C14 H14C 109.5 . . ?
Si4 C15 H15A 109.5 . . ?
Si4 C15 H15B 109.5 . . ?
H15A C15 H15B 109.5 . . ?
Si4 C15 H15C 109.5 . . ?
H15A C15 H15C 109.5 . . ?
H15B C15 H15C 109.5 . . ?
Si4 C16 H16A 109.5 . . ?
Si4 C16 H16B 109.5 . . ?
H16A C16 H16B 109.5 . . ?
Si4 C16 H16C 109.5 . . ?
H16A C16 H16C 109.5 . . ?
H16B C16 H16C 109.5 . . ?
Si5 C17 H17A 109.5 . . ?
Si5 C17 H17B 109.5 . . ?
H17A C17 H17B 109.5 . . ?
Si5 C17 H17C 109.5 . . ?
H17A C17 H17C 109.5 . . ?
H17B C17 H17C 109.5 . . ?
Si5 C18 H18A 109.5 . . ?
Si5 C18 H18B 109.5 . . ?
H18A C18 H18B 109.5 . . ?
Si5 C18 H18C 109.5 . . ?
H18A C18 H18C 109.5 . . ?
H18B C18 H18C 109.5 . . ?
Si5 C19 H19A 109.5 . . ?
Si5 C19 H19B 109.5 . . ?
H19A C19 H19B 109.5 . . ?
Si5 C19 H19C 109.5 . . ?
H19A C19 H19C 109.5 . . ?
H19B C19 H19C 109.5 . . ?
Si7 C20 Si3 115.5(2) . . ?
Si7 C20 Si6 110.99(19) . . ?
Si3 C20 Si6 125.5(2) . . ?
Si7 C20 H20 99.5 . . ?
Si3 C20 H20 99.5 . . ?
Si6 C20 H20 99.5 . . ?
Si6 C21 H21A 109.5 . . ?
Si6 C21 H21B 109.5 . . ?
H21A C21 H21B 109.5 . . ?
Si6 C21 H21C 109.5 . . ?
H21A C21 H21C 109.5 . . ?
H21B C21 H21C 109.5 . . ?
Si6 C22 H22A 109.5 . . ?
Si6 C22 H22B 109.5 . . ?
H22A C22 H22B 109.5 . . ?
Si6 C22 H22C 109.5 . . ?
H22A C22 H22C 109.5 . . ?
H22B C22 H22C 109.5 . . ?
Si6 C23 H23A 109.5 . . ?
Si6 C23 H23B 109.5 . . ?
H23A C23 H23B 109.5 . . ?
Si6 C23 H23C 109.5 . . ?
H23A C23 H23C 109.5 . . ?
H23B C23 H23C 109.5 . . ?
Si7 C24 H24A 109.5 . . ?
Si7 C24 H24B 109.5 . . ?
H24A C24 H24B 109.5 . . ?
Si7 C24 H24C 109.5 . . ?
H24A C24 H24C 109.5 . . ?
H24B C24 H24C 109.5 . . ?
Si7 C25 H25A 109.5 . . ?
Si7 C25 H25B 109.5 . . ?
H25A C25 H25B 109.5 . . ?
Si7 C25 H25C 109.5 . . ?
H25A C25 H25C 109.5 . . ?
H25B C25 H25C 109.5 . . ?
Si7 C26 H26A 109.5 . . ?
Si7 C26 H26B 109.5 . . ?
H26A C26 H26B 109.5 . . ?
Si7 C26 H26C 109.5 . . ?
H26A C26 H26C 109.5 . . ?
H26B C26 H26C 109.5 . . ?
C28 C27 C29 110.3(4) . . ?
C28 C27 Si3 116.0(3) . . ?
C29 C27 Si3 111.7(3) . . ?
C28 C27 H27 106.0 . . ?
C29 C27 H27 106.0 . . ?
Si3 C27 H27 106.0 . . ?
C27 C28 H28A 109.5 . . ?
C27 C28 H28B 109.5 . . ?
H28A C28 H28B 109.5 . . ?
C27 C28 H28C 109.5 . . ?
H28A C28 H28C 109.5 . . ?
H28B C28 H28C 109.5 . . ?
C27 C29 H29A 109.5 . . ?
C27 C29 H29B 109.5 . . ?
H29A C29 H29B 109.5 . . ?
C27 C29 H29C 109.5 . . ?
H29A C29 H29C 109.5 . . ?
H29B C29 H29C 109.5 . . ?
Si9 C30 Si10 111.4(2) . . ?
Si9 C30 Si8 119.9(2) . . ?
Si10 C30 Si8 117.4(2) . . ?
Si9 C30 H30 101.3 . . ?
Si10 C30 H30 101.3 . . ?
Si8 C30 H30 101.3 . . ?
Si9 C31 H31A 109.5 . . ?
Si9 C31 H31B 109.5 . . ?
H31A C31 H31B 109.5 . . ?
Si9 C31 H31C 109.5 . . ?
H31A C31 H31C 109.5 . . ?
H31B C31 H31C 109.5 . . ?
Si9 C32 H32A 109.5 . . ?
Si9 C32 H32B 109.5 . . ?
H32A C32 H32B 109.5 . . ?
Si9 C32 H32C 109.5 . . ?
H32A C32 H32C 109.5 . . ?
H32B C32 H32C 109.5 . . ?
Si9 C33 H33A 109.5 . . ?
Si9 C33 H33B 109.5 . . ?
H33A C33 H33B 109.5 . . ?
Si9 C33 H33C 109.5 . . ?
H33A C33 H33C 109.5 . . ?
H33B C33 H33C 109.5 . . ?
Si10 C34 H34A 109.5 . . ?
Si10 C34 H34B 109.5 . . ?
H34A C34 H34B 109.5 . . ?
Si10 C34 H34C 109.5 . . ?
H34A C34 H34C 109.5 . . ?
H34B C34 H34C 109.5 . . ?
Si10 C35 H35A 109.5 . . ?
Si10 C35 H35B 109.5 . . ?
H35A C35 H35B 109.5 . . ?
Si10 C35 H35C 109.5 . . ?
H35A C35 H35C 109.5 . . ?
H35B C35 H35C 109.5 . . ?
Si10 C36 H36A 109.5 . . ?
Si10 C36 H36B 109.5 . . ?
H36A C36 H36B 109.5 . . ?
Si10 C36 H36C 109.5 . . ?
H36A C36 H36C 109.5 . . ?
H36B C36 H36C 109.5 . . ?
Si11 C37 Si12 112.8(2) . . ?
Si11 C37 Si8 122.3(2) . . ?
Si12 C37 Si8 116.7(2) . . ?
Si11 C37 H37 99.6 . . ?
Si12 C37 H37 99.6 . . ?
Si8 C37 H37 99.6 . . ?
Si11 C38 H38A 109.5 . . ?
Si11 C38 H38B 109.5 . . ?
H38A C38 H38B 109.5 . . ?
Si11 C38 H38C 109.5 . . ?
H38A C38 H38C 109.5 . . ?
H38B C38 H38C 109.5 . . ?
Si11 C39 H39A 109.5 . . ?
Si11 C39 H39B 109.5 . . ?
H39A C39 H39B 109.5 . . ?
Si11 C39 H39C 109.5 . . ?
H39A C39 H39C 109.5 . . ?
H39B C39 H39C 109.5 . . ?
Si11 C40 H40A 109.5 . . ?
Si11 C40 H40B 109.5 . . ?
H40A C40 H40B 109.5 . . ?
Si11 C40 H40C 109.5 . . ?
H40A C40 H40C 109.5 . . ?
H40B C40 H40C 109.5 . . ?
Si12 C41 H41A 109.5 . . ?
Si12 C41 H41B 109.5 . . ?
H41A C41 H41B 109.5 . . ?
Si12 C41 H41C 109.5 . . ?
H41A C41 H41C 109.5 . . ?
H41B C41 H41C 109.5 . . ?
Si12 C42 H42A 109.5 . . ?
Si12 C42 H42B 109.5 . . ?
H42A C42 H42B 109.5 . . ?
Si12 C42 H42C 109.5 . . ?
H42A C42 H42C 109.5 . . ?
H42B C42 H42C 109.5 . . ?
Si12 C43 H43A 109.5 . . ?
Si12 C43 H43B 109.5 . . ?
H43A C43 H43B 109.5 . . ?
Si12 C43 H43C 109.5 . . ?
H43A C43 H43C 109.5 . . ?
H43B C43 H43C 109.5 . . ?
C45 C44 C46 108.6(4) . . ?
C45 C44 Si8 113.3(3) . . ?
C46 C44 Si8 112.7(3) . . ?
C45 C44 H44 107.3 . . ?
C46 C44 H44 107.3 . . ?
Si8 C44 H44 107.3 . . ?
C44 C45 H45A 109.5 . . ?
C44 C45 H45B 109.5 . . ?
H45A C45 H45B 109.5 . . ?
C44 C45 H45C 109.5 . . ?
H45A C45 H45C 109.5 . . ?
H45B C45 H45C 109.5 . . ?
C44 C46 H46A 109.5 . . ?
C44 C46 H46B 109.5 . . ?
H46A C46 H46B 109.5 . . ?
C44 C46 H46C 109.5 . . ?
H46A C46 H46C 109.5 . . ?
H46B C46 H46C 109.5 . . ?

loop_
_geom_bond_atom_site_label_1
_geom_bond_atom_site_label_2
_geom_bond_distance
_geom_bond_site_symmetry_2
_geom_bond_publ_flag
Si1 N1 1.775(3) . ?
Si1 Si2 2.1790(14) . ?
Si1 Si3 2.4320(14) . ?
Si2 Si8 2.3723(15) . ?
Si3 C27 1.907(4) . ?
Si3 C20 1.921(4) . ?
Si3 C13 1.924(4) . ?
Si4 C14 1.865(5) . ?
Si4 C15 1.866(5) . ?
Si4 C16 1.888(5) . ?
Si4 C13 1.898(4) . ?
Si5 C19 1.865(6) . ?
Si5 C17 1.871(6) . ?
Si5 C18 1.891(7) . ?
Si5 C13 1.909(4) . ?
Si6 C23 1.866(6) . ?
Si6 C21 1.875(6) . ?
Si6 C22 1.884(5) . ?
Si6 C20 1.923(4) . ?
Si7 C24 1.872(5) . ?
Si7 C26 1.874(5) . ?
Si7 C25 1.876(5) . ?
Si7 C20 1.896(4) . ?
Si8 C44 1.906(4) . ?
Si8 C37 1.909(4) . ?
Si8 C30 1.922(4) . ?
Si9 C32 1.878(7) . ?
Si9 C31 1.881(6) . ?
Si9 C33 1.893(6) . ?
Si9 C30 1.895(5) . ?
Si10 C36 1.858(7) . ?
Si10 C35 1.873(6) . ?
Si10 C34 1.881(7) . ?
Si10 C30 1.905(4) . ?
Si11 C39 1.855(9) . ?
Si11 C38 1.857(5) . ?
Si11 C40 1.870(8) . ?
Si11 C37 1.899(4) . ?
Si12 C43 1.868(6) . ?
Si12 C42 1.870(6) . ?
Si12 C41 1.883(5) . ?
Si12 C37 1.903(4) . ?
N1 C7 1.428(5) . ?
N1 C1 1.431(5) . ?
C1 C6 1.398(6) . ?
C1 C2 1.401(5) . ?
C2 C3 1.391(6) . ?
C2 H2 0.9300 . ?
C3 C4 1.383(7) . ?
C3 H3 0.9300 . ?
C4 C5 1.385(7) . ?
C4 H4 0.9300 . ?
C5 C6 1.385(6) . ?
C5 H5 0.9300 . ?
C6 H6 0.9300 . ?
C7 C12 1.394(6) . ?
C7 C8 1.401(6) . ?
C8 C9 1.390(6) . ?
C8 H8 0.9300 . ?
C9 C10 1.385(8) . ?
C9 H9 0.9300 . ?
C10 C11 1.374(8) . ?
C10 H10 0.9300 . ?
C11 C12 1.391(6) . ?
C11 H11 0.9300 . ?
C12 H12 0.9300 . ?
C13 H13 0.9800 . ?
C14 H14A 0.9600 . ?
C14 H14B 0.9600 . ?
C14 H14C 0.9600 . ?
C15 H15A 0.9600 . ?
C15 H15B 0.9600 . ?
C15 H15C 0.9600 . ?
C16 H16A 0.9600 . ?
C16 H16B 0.9600 . ?
C16 H16C 0.9600 . ?
C17 H17A 0.9600 . ?
C17 H17B 0.9600 . ?
C17 H17C 0.9600 . ?
C18 H18A 0.9600 . ?
C18 H18B 0.9600 . ?
C18 H18C 0.9600 . ?
C19 H19A 0.9600 . ?
C19 H19B 0.9600 . ?
C19 H19C 0.9600 . ?
C20 H20 0.9800 . ?
C21 H21A 0.9600 . ?
C21 H21B 0.9600 . ?
C21 H21C 0.9600 . ?
C22 H22A 0.9600 . ?
C22 H22B 0.9600 . ?
C22 H22C 0.9600 . ?
C23 H23A 0.9600 . ?
C23 H23B 0.9600 . ?
C23 H23C 0.9600 . ?
C24 H24A 0.9600 . ?
C24 H24B 0.9600 . ?
C24 H24C 0.9600 . ?
C25 H25A 0.9600 . ?
C25 H25B 0.9600 . ?
C25 H25C 0.9600 . ?
C26 H26A 0.9600 . ?
C26 H26B 0.9600 . ?
C26 H26C 0.9600 . ?
C27 C28 1.515(6) . ?
C27 C29 1.536(7) . ?
C27 H27 0.9800 . ?
C28 H28A 0.9600 . ?
C28 H28B 0.9600 . ?
C28 H28C 0.9600 . ?
C29 H29A 0.9600 . ?
C29 H29B 0.9600 . ?
C29 H29C 0.9600 . ?
C30 H30 0.9800 . ?
C31 H31A 0.9600 . ?
C31 H31B 0.9600 . ?
C31 H31C 0.9600 . ?
C32 H32A 0.9600 . ?
C32 H32B 0.9600 . ?
C32 H32C 0.9600 . ?
C33 H33A 0.9600 . ?
C33 H33B 0.9600 . ?
C33 H33C 0.9600 . ?
C34 H34A 0.9600 . ?
C34 H34B 0.9600 . ?
C34 H34C 0.9600 . ?
C35 H35A 0.9600 . ?
C35 H35B 0.9600 . ?
C35 H35C 0.9600 . ?
C36 H36A 0.9600 . ?
C36 H36B 0.9600 . ?
C36 H36C 0.9600 . ?
C37 H37 0.9800 . ?
C38 H38A 0.9600 . ?
C38 H38B 0.9600 . ?
C38 H38C 0.9600 . ?
C39 H39A 0.9600 . ?
C39 H39B 0.9600 . ?
C39 H39C 0.9600 . ?
C40 H40A 0.9600 . ?
C40 H40B 0.9600 . ?
C40 H40C 0.9600 . ?
C41 H41A 0.9600 . ?
C41 H41B 0.9600 . ?
C41 H41C 0.9600 . ?
C42 H42A 0.9600 . ?
C42 H42B 0.9600 . ?
C42 H42C 0.9600 . ?
C43 H43A 0.9600 . ?
C43 H43B 0.9600 . ?
C43 H43C 0.9600 . ?
C44 C45 1.531(6) . ?
C44 C46 1.538(7) . ?
C44 H44 0.9800 . ?
C45 H45A 0.9600 . ?
C45 H45B 0.9600 . ?
C45 H45C 0.9600 . ?
C46 H46A 0.9600 . ?
C46 H46B 0.9600 . ?
C46 H46C 0.9600 . ?

loop_
_cod_related_entry_id
_cod_related_entry_database
_cod_related_entry_code
1 ChemSpider 30660076
